data_4307555
loop_
_publ_author_name
'Douglas S. Williams'
'Patrick J. Carroll'
'Eric Meggers'

_publ_section_title
;
Platinum Complex as a Nanomolar Protein Kinase Inhibitor
;
_journal_name_full 'Inorganic Chemistry'
_journal_page_first 2944
_journal_page_last 2946
_journal_paper_doi 10.1021/ic062055t
_journal_volume 46
_journal_year 2007
_chemical_formula_sum 'C32 H44 Cl3 N3 O4 Pt S Si2'
_chemical_formula_weight 924.38
_space_group_IT_number 14
_symmetry_cell_setting monoclinic
_symmetry_Int_Tables_number 14
_symmetry_space_group_name_Hall '-P 2ybc'
_symmetry_space_group_name_H-M 'P 1 21/c 1'
_atom_sites_solution_hydrogens geom
_atom_sites_solution_primary direct
_audit_creation_method SHELXL-97
_cell_angle_alpha 90.00
_cell_angle_beta 96.251(1)
_cell_angle_gamma 90.00
_cell_formula_units_Z 4
_cell_length_a 14.8185(5)
_cell_length_b 12.8243(5)
_cell_length_c 19.6422(8)
_cell_measurement_temperature 143(1)
_cell_volume 3710.5(2)
_computing_data_collection 'CrystalClear (Rigaku, 1999)'
_computing_data_reduction 'CrystalClear (Rigaku, 1999)'
_computing_structure_refinement 'SHELXL-97 (Sheldrick, 1997)'
_computing_structure_solution 'SIR97 (Altomare, 1999)'
_diffrn_ambient_temperature 143(1)
_diffrn_measured_fraction_theta_full 0.985
_diffrn_measured_fraction_theta_max 0.985
_diffrn_measurement_device 'CCD Area Detector'
_diffrn_measurement_device_type 'Rigaku Mercury'
_diffrn_measurement_method 'phi and omega rotations'
_diffrn_radiation_monochromator graphite
_diffrn_radiation_source 'rotating anode'
_diffrn_radiation_type MoK\a
_diffrn_radiation_wavelength 0.71069
_diffrn_reflns_av_R_equivalents 0.0229
_diffrn_reflns_av_sigmaI/netI 0.0424
_diffrn_reflns_limit_h_max 18
_diffrn_reflns_limit_h_min -19
_diffrn_reflns_limit_k_max 16
_diffrn_reflns_limit_k_min -13
_diffrn_reflns_limit_l_max 20
_diffrn_reflns_limit_l_min -25
_diffrn_reflns_number 21344
_diffrn_reflns_theta_full 27.49
_diffrn_reflns_theta_max 27.49
_diffrn_reflns_theta_min 2.62
_exptl_absorpt_coefficient_mu 4.158
_exptl_absorpt_correction_T_max 1.0000
_exptl_absorpt_correction_T_min 0.6607
_exptl_absorpt_correction_type multi-scan
_exptl_crystal_density_diffrn 1.655
_exptl_crystal_density_method 'not measured'
_exptl_crystal_F_000 1848
_exptl_crystal_size_max 0.25
_exptl_crystal_size_mid 0.20
_exptl_crystal_size_min 0.08
_refine_diff_density_max 2.412
_refine_diff_density_min -1.062
_refine_diff_density_rms 0.106
_refine_ls_extinction_method none
_refine_ls_goodness_of_fit_ref 1.022
_refine_ls_hydrogen_treatment constr
_refine_ls_matrix_type full
_refine_ls_number_parameters 455
_refine_ls_number_reflns 8415
_refine_ls_number_restraints 4
_refine_ls_restrained_S_all 1.023
_refine_ls_R_factor_all 0.0346
_refine_ls_R_factor_gt 0.0274
_refine_ls_shift/su_max 0.159
_refine_ls_shift/su_mean 0.005
_refine_ls_structure_factor_coef Fsqd
_refine_ls_weighting_details 'calc w=1/[\s^2^(Fo^2^)+(0.0341P)^2^+0.0000P] where P=(Fo^2^+2Fc^2^)/3'
_refine_ls_weighting_scheme calc
_refine_ls_wR_factor_gt 0.0667
_refine_ls_wR_factor_ref 0.0693
_reflns_number_gt 6964
_reflns_number_total 8415
_reflns_threshold_expression >2sigma(I)
_cod_data_source_file ic062055t-file003_1.cif
_cod_data_source_block 9617m
_cod_original_sg_symbol_H-M 'P 21/c '
_cod_database_code 4307555

loop_
_symmetry_equiv_pos_as_xyz
'x, y, z'
'-x, y+1/2, -z+1/2'
'-x, -y, -z'
'x, -y-1/2, z-1/2'

loop_
_atom_site_label
_atom_site_type_symbol
_atom_site_fract_x
_atom_site_fract_y
_atom_site_fract_z
_atom_site_U_iso_or_equiv
_atom_site_adp_type
_atom_site_occupancy
_atom_site_symmetry_multiplicity
_atom_site_calc_flag
_atom_site_refinement_flags
_atom_site_disorder_assembly
_atom_site_disorder_group
Pt1 Pt 0.587707(8) 0.550192(10) 0.665559(6) 0.01684(5) Uani 1 1 d . . .
Cl1 Cl 0.44269(6) 0.54730(7) 0.69654(5) 0.02325(19) Uani 1 1 d . . .
S1 S 0.62309(6) 0.66724(7) 0.74807(4) 0.02214(19) Uani 1 1 d . . .
Si1 Si 0.24422(6) 0.10740(8) 0.42277(5) 0.0198(2) Uani 1 1 d . . .
Si2 Si 0.81874(6) 0.24706(8) 0.30076(5) 0.0220(2) Uani 1 1 d . . .
O1 O 0.63988(16) 0.21473(19) 0.37376(12) 0.0243(6) Uani 1 1 d . . .
O2 O 0.90955(16) 0.3861(2) 0.42484(13) 0.0305(6) Uani 1 1 d . . .
O3 O 0.31432(15) 0.20758(19) 0.41839(12) 0.0221(5) Uani 1 1 d . . .
O4 O 0.71789(17) 0.7007(2) 0.76319(13) 0.0327(6) Uani 1 1 d . . .
N1 N 0.55702(18) 0.4411(2) 0.59055(14) 0.0175(6) Uani 1 1 d . . .
N2 N 0.78068(19) 0.2951(2) 0.37902(14) 0.0216(6) Uani 1 1 d . . .
N3 N 0.71359(19) 0.5441(2) 0.62802(14) 0.0173(6) Uani 1 1 d . . .
C1 C 0.4868(2) 0.3823(3) 0.55529(17) 0.0174(7) Uani 1 1 d . . .
C2 C 0.3950(2) 0.3750(3) 0.56530(17) 0.0193(7) Uani 1 1 d . . .
H2 H 0.3722 0.4100 0.6012 0.026 Uiso 1 1 calc R . .
C3 C 0.3392(2) 0.3146(3) 0.52063(18) 0.0200(7) Uani 1 1 d . . .
H3 H 0.2779 0.3099 0.5264 0.027 Uiso 1 1 calc R . .
C4 C 0.3721(2) 0.2600(3) 0.46671(17) 0.0198(7) Uani 1 1 d . . .
C5 C 0.4627(2) 0.2649(3) 0.45688(17) 0.0187(7) Uani 1 1 d . . .
H5 H 0.4849 0.2274 0.4218 0.025 Uiso 1 1 calc R . .
C6 C 0.5206(2) 0.3273(3) 0.50060(16) 0.0168(7) Uani 1 1 d . . .
C7 C 0.6144(2) 0.3554(3) 0.50158(17) 0.0180(7) Uani 1 1 d . . .
C8 C 0.6876(2) 0.3411(3) 0.46199(17) 0.0186(7) Uani 1 1 d . . .
C9 C 0.6948(2) 0.2756(3) 0.40037(17) 0.0202(7) Uani 1 1 d . . .
C10 C 0.8304(2) 0.3609(3) 0.42720(17) 0.0225(8) Uani 1 1 d . . .
C11 C 0.7692(2) 0.3914(3) 0.47866(17) 0.0197(7) Uani 1 1 d . . .
C12 C 0.7858(2) 0.4604(3) 0.53506(17) 0.0187(7) Uani 1 1 d . . .
C13 C 0.8653(2) 0.5191(3) 0.55510(18) 0.0241(8) Uani 1 1 d . . .
H13 H 0.9165 0.5118 0.5320 0.032 Uiso 1 1 calc R . .
C14 C 0.8653(2) 0.5868(3) 0.60902(19) 0.0268(8) Uani 1 1 d . . .
H14 H 0.9173 0.6256 0.6223 0.036 Uiso 1 1 calc R . .
C15 C 0.7890(2) 0.5990(3) 0.64473(18) 0.0240(8) Uani 1 1 d . . .
H15 H 0.7911 0.6464 0.6807 0.032 Uiso 1 1 calc R . .
C16 C 0.7126(2) 0.4755(3) 0.57467(17) 0.0186(7) Uani 1 1 d . . .
C17 C 0.6301(2) 0.4237(3) 0.55620(17) 0.0176(7) Uani 1 1 d . . .
C18 C 0.1808(3) 0.1058(3) 0.3362(2) 0.0315(9) Uani 1 1 d . . .
H18A H 0.1432 0.1668 0.3302 0.047 Uiso 1 1 calc R . .
H18B H 0.1433 0.0445 0.3312 0.047 Uiso 1 1 calc R . .
H18C H 0.2228 0.1051 0.3024 0.047 Uiso 1 1 calc R . .
C19 C 0.1677(3) 0.1286(3) 0.4906(2) 0.0334(9) Uani 1 1 d . . .
H19A H 0.2029 0.1304 0.5346 0.050 Uiso 1 1 calc R . .
H19B H 0.1245 0.0726 0.4896 0.050 Uiso 1 1 calc R . .
H19C H 0.1361 0.1935 0.4826 0.050 Uiso 1 1 calc R . .
C20 C 0.3115(3) -0.0158(3) 0.44004(19) 0.0256(8) Uani 1 1 d . . .
C21 C 0.3661(3) -0.0121(4) 0.5109(2) 0.0358(10) Uani 1 1 d . . .
H21A H 0.3983 -0.0766 0.5193 0.054 Uiso 1 1 calc R . .
H21B H 0.3255 -0.0020 0.5452 0.054 Uiso 1 1 calc R . .
H21C H 0.4086 0.0445 0.5126 0.054 Uiso 1 1 calc R . .
C22 C 0.3773(3) -0.0319(3) 0.3859(2) 0.0406(11) Uani 1 1 d . . .
H22A H 0.4203 0.0243 0.3884 0.061 Uiso 1 1 calc R . .
H22B H 0.3439 -0.0334 0.3412 0.061 Uiso 1 1 calc R . .
H22C H 0.4089 -0.0968 0.3943 0.061 Uiso 1 1 calc R . .
C23 C 0.2449(3) -0.1098(3) 0.4380(2) 0.0374(10) Uani 1 1 d . . .
H23A H 0.2787 -0.1731 0.4470 0.056 Uiso 1 1 calc R . .
H23B H 0.2110 -0.1139 0.3935 0.056 Uiso 1 1 calc R . .
H23C H 0.2039 -0.1005 0.4721 0.056 Uiso 1 1 calc R . .
C24 C 0.7184(3) 0.2335(4) 0.23596(19) 0.0342(10) Uani 1 1 d . . .
H24A H 0.6791 0.1801 0.2502 0.051 Uiso 1 1 calc R . .
H24B H 0.7381 0.2150 0.1926 0.051 Uiso 1 1 calc R . .
H24C H 0.6862 0.2985 0.2316 0.051 Uiso 1 1 calc R . .
C25 C 0.8963(3) 0.3470(3) 0.2710(2) 0.0379(10) Uani 1 1 d . . .
H25A H 0.8698 0.4149 0.2743 0.057 Uiso 1 1 calc R . .
H25B H 0.9057 0.3332 0.2243 0.057 Uiso 1 1 calc R . .
H25C H 0.9534 0.3445 0.2991 0.057 Uiso 1 1 calc R . .
C26 C 0.8769(2) 0.1185(3) 0.31970(18) 0.0263(8) Uani 1 1 d . . .
C27 C 0.8075(3) 0.0334(3) 0.3290(2) 0.0406(11) Uani 1 1 d . . .
H27A H 0.8380 -0.0324 0.3359 0.061 Uiso 1 1 calc R . .
H27B H 0.7645 0.0297 0.2888 0.061 Uiso 1 1 calc R . .
H27C H 0.7764 0.0493 0.3681 0.061 Uiso 1 1 calc R . .
C28 C 0.9286(3) 0.0888(4) 0.2584(2) 0.0411(11) Uani 1 1 d . . .
H28A H 0.9530 0.0197 0.2650 0.062 Uiso 1 1 calc R . .
H28B H 0.9773 0.1373 0.2550 0.062 Uiso 1 1 calc R . .
H28C H 0.8878 0.0908 0.2169 0.062 Uiso 1 1 calc R . .
C29 C 0.9437(3) 0.1252(4) 0.3851(2) 0.0407(11) Uani 1 1 d . . .
H29A H 0.9115 0.1448 0.4230 0.061 Uiso 1 1 calc R . .
H29B H 0.9894 0.1765 0.3791 0.061 Uiso 1 1 calc R . .
H29C H 0.9720 0.0586 0.3942 0.061 Uiso 1 1 calc R . .
C30 C 0.5566(3) 0.7805(3) 0.7328(2) 0.0357(10) Uani 1 1 d . . .
H30A H 0.5612 0.8226 0.7735 0.054 Uiso 1 1 calc R . .
H30B H 0.4943 0.7612 0.7206 0.054 Uiso 1 1 calc R . .
H30C H 0.5779 0.8195 0.6960 0.054 Uiso 1 1 calc R . .
C31 C 0.5873(3) 0.6208(3) 0.82616(18) 0.0336(10) Uani 1 1 d . . .
H31A H 0.6152 0.5545 0.8374 0.050 Uiso 1 1 calc R . .
H31B H 0.5224 0.6130 0.8210 0.050 Uiso 1 1 calc R . .
H31C H 0.6049 0.6697 0.8622 0.050 Uiso 1 1 calc R . .
C32 C 0.9590(4) 0.6625(6) 0.4076(4) 0.044(2) Uani 0.50 1 d PD A 1
H32A H 0.9431 0.6507 0.4535 0.059 Uiso 0.50 1 calc PR A 1
H32B H 0.9839 0.5979 0.3919 0.059 Uiso 0.50 1 calc PR A 1
Cl2 Cl 1.0414(3) 0.7562(4) 0.4110(2) 0.0691(12) Uani 0.50 1 d PD A 1
Cl3 Cl 0.8611(2) 0.6916(3) 0.35483(17) 0.0723(11) Uani 0.50 1 d PD A 1
C32' C 0.9060(5) 0.7360(5) 0.3536(5) 0.052(3) Uani 0.50 1 d PD B 2
H32C H 0.9125 0.7403 0.3051 0.069 Uiso 0.50 1 calc PR B 2
H32D H 0.8563 0.7812 0.3628 0.069 Uiso 0.50 1 calc PR B 2
Cl3' Cl 0.8806(3) 0.6093(2) 0.37415(17) 0.0957(13) Uani 0.50 1 d PD B 2
Cl2' Cl 1.0039(2) 0.7781(6) 0.3995(3) 0.101(2) Uani 0.50 1 d PD B 2

loop_
_atom_site_aniso_label
_atom_site_aniso_U_11
_atom_site_aniso_U_22
_atom_site_aniso_U_33
_atom_site_aniso_U_23
_atom_site_aniso_U_13
_atom_site_aniso_U_12
Pt1 0.01908(8) 0.01574(8) 0.01601(7) -0.00023(5) 0.00329(5) -0.00128(5)
Cl1 0.0221(4) 0.0221(4) 0.0270(5) -0.0049(3) 0.0093(3) -0.0014(4)
S1 0.0253(4) 0.0228(5) 0.0187(4) -0.0028(4) 0.0037(3) -0.0028(4)
Si1 0.0171(4) 0.0233(5) 0.0192(5) -0.0015(4) 0.0026(4) -0.0037(4)
Si2 0.0208(5) 0.0288(6) 0.0172(5) -0.0010(4) 0.0056(4) -0.0018(4)
O1 0.0237(13) 0.0247(14) 0.0255(13) -0.0059(11) 0.0066(11) -0.0030(11)
O2 0.0202(13) 0.0455(17) 0.0267(14) -0.0074(12) 0.0066(11) -0.0072(12)
O3 0.0211(12) 0.0254(14) 0.0193(12) -0.0016(10) 0.0001(10) -0.0068(11)
O4 0.0310(14) 0.0400(17) 0.0280(15) -0.0125(12) 0.0064(12) -0.0106(13)
N1 0.0160(14) 0.0177(15) 0.0194(15) -0.0013(12) 0.0046(11) -0.0001(12)
N2 0.0197(14) 0.0270(17) 0.0188(15) -0.0034(13) 0.0058(12) -0.0035(13)
N3 0.0205(14) 0.0157(15) 0.0162(14) 0.0007(11) 0.0036(11) -0.0005(12)
C1 0.0203(16) 0.0144(17) 0.0174(16) 0.0015(13) 0.0010(13) -0.0021(14)
C2 0.0200(16) 0.0193(18) 0.0192(17) -0.0008(14) 0.0055(14) 0.0020(15)
C3 0.0136(16) 0.0208(18) 0.0258(18) 0.0044(15) 0.0040(14) -0.0003(14)
C4 0.0214(17) 0.0176(18) 0.0200(17) 0.0035(14) -0.0006(14) -0.0033(15)
C5 0.0215(17) 0.0162(17) 0.0189(17) -0.0007(14) 0.0049(13) -0.0021(15)
C6 0.0153(15) 0.0173(18) 0.0180(17) 0.0013(14) 0.0025(13) 0.0004(14)
C7 0.0184(16) 0.0172(17) 0.0189(17) 0.0014(14) 0.0037(13) -0.0027(14)
C8 0.0200(16) 0.0173(17) 0.0189(17) 0.0020(14) 0.0038(13) 0.0021(15)
C9 0.0229(18) 0.0192(18) 0.0186(17) 0.0029(14) 0.0020(14) 0.0033(15)
C10 0.0224(18) 0.026(2) 0.0193(17) 0.0001(15) 0.0047(14) -0.0010(16)
C11 0.0185(17) 0.0202(18) 0.0207(18) -0.0002(14) 0.0039(14) 0.0000(15)
C12 0.0191(17) 0.0190(18) 0.0182(17) 0.0041(14) 0.0025(13) 0.0000(14)
C13 0.0186(17) 0.028(2) 0.0265(19) 0.0010(16) 0.0057(15) -0.0025(16)
C14 0.0209(18) 0.031(2) 0.029(2) -0.0015(17) 0.0010(15) -0.0078(17)
C15 0.0276(19) 0.0201(19) 0.0232(19) -0.0023(15) -0.0020(15) -0.0042(16)
C16 0.0199(17) 0.0173(17) 0.0181(17) 0.0000(14) 0.0000(13) -0.0030(14)
C17 0.0168(16) 0.0178(17) 0.0188(17) 0.0025(14) 0.0046(13) 0.0013(14)
C18 0.0242(19) 0.035(2) 0.035(2) -0.0012(18) -0.0012(16) -0.0066(18)
C19 0.027(2) 0.037(2) 0.039(2) -0.0023(19) 0.0139(17) -0.0018(18)
C20 0.0258(19) 0.027(2) 0.0248(19) 0.0013(16) 0.0073(15) -0.0005(17)
C21 0.036(2) 0.039(2) 0.031(2) 0.0067(19) -0.0021(18) 0.000(2)
C22 0.044(3) 0.036(2) 0.046(3) 0.003(2) 0.024(2) 0.007(2)
C23 0.047(3) 0.024(2) 0.040(2) 0.0062(18) 0.002(2) -0.0042(19)
C24 0.036(2) 0.046(3) 0.021(2) 0.0002(18) 0.0035(17) 0.002(2)
C25 0.048(3) 0.041(3) 0.026(2) -0.0005(19) 0.0121(19) -0.011(2)
C26 0.0206(18) 0.036(2) 0.0226(19) -0.0030(16) 0.0041(14) 0.0011(17)
C27 0.037(2) 0.037(3) 0.049(3) 0.004(2) 0.014(2) 0.001(2)
C28 0.036(2) 0.047(3) 0.042(3) -0.012(2) 0.012(2) 0.006(2)
C29 0.034(2) 0.049(3) 0.038(2) -0.001(2) -0.0007(19) 0.012(2)
C30 0.046(2) 0.024(2) 0.035(2) -0.0059(18) -0.0016(19) 0.0031(19)
C31 0.038(2) 0.047(3) 0.0169(18) -0.0017(17) 0.0080(16) -0.005(2)
C32 0.031(5) 0.071(7) 0.028(4) -0.002(5) -0.007(4) 0.013(5)
Cl2 0.053(2) 0.102(3) 0.053(2) 0.0023(18) 0.007(2) -0.039(2)
Cl3 0.0583(19) 0.103(3) 0.0534(18) -0.012(2) -0.0063(15) 0.0266(19)
C32' 0.066(8) 0.046(7) 0.045(6) 0.010(5) 0.014(6) 0.021(6)
Cl3' 0.196(4) 0.0340(16) 0.062(2) 0.0123(14) 0.035(2) 0.006(2)
Cl2' 0.038(2) 0.206(6) 0.061(3) -0.038(3) 0.013(2) -0.010(3)

loop_
_atom_type_symbol
_atom_type_description
_atom_type_scat_dispersion_real
_atom_type_scat_dispersion_imag
_atom_type_scat_source
C C 0.0033 0.0016 'International Tables Vol C Tables 4.2.6.8 and 6.1.1.4'
H H 0.0000 0.0000 'International Tables Vol C Tables 4.2.6.8 and 6.1.1.4'
N N 0.0061 0.0033 'International Tables Vol C Tables 4.2.6.8 and 6.1.1.4'
O O 0.0106 0.0060 'International Tables Vol C Tables 4.2.6.8 and 6.1.1.4'
Cl Cl 0.1484 0.1585 'International Tables Vol C Tables 4.2.6.8 and 6.1.1.4'
S S 0.1246 0.1234 'International Tables Vol C Tables 4.2.6.8 and 6.1.1.4'
Si Si 0.0817 0.0704 'International Tables Vol C Tables 4.2.6.8 and 6.1.1.4'
Pt Pt -1.7033 8.3905 'International Tables Vol C Tables 4.2.6.8 and 6.1.1.4'

loop_
_geom_angle_atom_site_label_1
_geom_angle_atom_site_label_2
_geom_angle_atom_site_label_3
_geom_angle
_geom_angle_site_symmetry_1
_geom_angle_site_symmetry_3
_geom_angle_publ_flag
N1 Pt1 N3 81.77(10) . . ?
N1 Pt1 S1 178.99(8) . . ?
N3 Pt1 S1 97.69(8) . . ?
N1 Pt1 Cl1 92.22(8) . . ?
N3 Pt1 Cl1 173.82(8) . . ?
S1 Pt1 Cl1 88.34(3) . . ?
O4 S1 C30 107.36(19) . . ?
O4 S1 C31 107.00(18) . . ?
C30 S1 C31 102.1(2) . . ?
O4 S1 Pt1 119.22(11) . . ?
C30 S1 Pt1 110.39(14) . . ?
C31 S1 Pt1 109.42(15) . . ?
O3 Si1 C18 102.67(16) . . ?
O3 Si1 C19 110.97(16) . . ?
C18 Si1 C19 111.75(18) . . ?
O3 Si1 C20 109.71(15) . . ?
C18 Si1 C20 111.27(18) . . ?
C19 Si1 C20 110.25(17) . . ?
N2 Si2 C25 107.10(16) . . ?
N2 Si2 C24 108.36(16) . . ?
C25 Si2 C24 108.97(19) . . ?
N2 Si2 C26 108.10(15) . . ?
C25 Si2 C26 112.42(18) . . ?
C24 Si2 C26 111.70(19) . . ?
C4 O3 Si1 133.3(2) . . ?
C17 N1 C1 104.8(3) . . ?
C17 N1 Pt1 110.1(2) . . ?
C1 N1 Pt1 144.7(2) . . ?
C9 N2 C10 109.2(3) . . ?
C9 N2 Si2 124.8(2) . . ?
C10 N2 Si2 125.9(2) . . ?
C15 N3 C16 117.9(3) . . ?
C15 N3 Pt1 130.8(2) . . ?
C16 N3 Pt1 111.1(2) . . ?
C2 C1 N1 130.3(3) . . ?
C2 C1 C6 120.1(3) . . ?
N1 C1 C6 109.6(3) . . ?
C3 C2 C1 118.3(3) . . ?
C2 C3 C4 121.9(3) . . ?
C5 C4 O3 117.8(3) . . ?
C5 C4 C3 120.5(3) . . ?
O3 C4 C3 121.5(3) . . ?
C4 C5 C6 118.8(3) . . ?
C5 C6 C1 120.3(3) . . ?
C5 C6 C7 133.0(3) . . ?
C1 C6 C7 106.6(3) . . ?
C17 C7 C8 115.7(3) . . ?
C17 C7 C6 104.5(3) . . ?
C8 C7 C6 139.5(3) . . ?
C11 C8 C7 121.0(3) . . ?
C11 C8 C9 108.6(3) . . ?
C7 C8 C9 130.4(3) . . ?
O1 C9 N2 125.2(3) . . ?
O1 C9 C8 127.9(3) . . ?
N2 C9 C8 106.8(3) . . ?
O2 C10 N2 124.4(3) . . ?
O2 C10 C11 128.1(3) . . ?
N2 C10 C11 107.6(3) . . ?
C8 C11 C12 123.4(3) . . ?
C8 C11 C10 107.5(3) . . ?
C12 C11 C10 129.1(3) . . ?
C16 C12 C13 116.0(3) . . ?
C16 C12 C11 115.9(3) . . ?
C13 C12 C11 128.1(3) . . ?
C14 C13 C12 118.8(3) . . ?
C13 C14 C15 121.6(3) . . ?
N3 C15 C14 121.2(3) . . ?
N3 C16 C17 116.0(3) . . ?
N3 C16 C12 124.3(3) . . ?
C17 C16 C12 119.4(3) . . ?
N1 C17 C7 114.5(3) . . ?
N1 C17 C16 120.9(3) . . ?
C7 C17 C16 124.5(3) . . ?
C22 C20 C21 108.8(3) . . ?
C22 C20 C23 109.1(3) . . ?
C21 C20 C23 108.6(3) . . ?
C22 C20 Si1 110.7(3) . . ?
C21 C20 Si1 110.8(3) . . ?
C23 C20 Si1 108.9(3) . . ?
C27 C26 C29 108.7(3) . . ?
C27 C26 C28 108.4(3) . . ?
C29 C26 C28 109.7(3) . . ?
C27 C26 Si2 110.6(3) . . ?
C29 C26 Si2 110.9(3) . . ?
C28 C26 Si2 108.6(3) . . ?
Cl2 C32 Cl3 114.9(4) . . ?
Cl2' C32' Cl3' 111.6(5) . . ?

loop_
_geom_bond_atom_site_label_1
_geom_bond_atom_site_label_2
_geom_bond_distance
_geom_bond_site_symmetry_2
_geom_bond_publ_flag
Pt1 N1 2.047(3) . ?
Pt1 N3 2.081(3) . ?
Pt1 S1 2.2293(9) . ?
Pt1 Cl1 2.2966(8) . ?
S1 O4 1.468(3) . ?
S1 C30 1.763(4) . ?
S1 C31 1.780(4) . ?
Si1 O3 1.660(2) . ?
Si1 C18 1.851(4) . ?
Si1 C19 1.862(3) . ?
Si1 C20 1.880(4) . ?
Si2 N2 1.803(3) . ?
Si2 C25 1.857(4) . ?
Si2 C24 1.857(4) . ?
Si2 C26 1.878(4) . ?
O1 C9 1.205(4) . ?
O2 C10 1.223(4) . ?
O3 C4 1.382(4) . ?
N1 C17 1.355(4) . ?
N1 C1 1.405(4) . ?
N2 C9 1.405(4) . ?
N2 C10 1.413(5) . ?
N3 C15 1.331(4) . ?
N3 C16 1.368(4) . ?
C1 C2 1.399(4) . ?
C1 C6 1.421(4) . ?
C2 C3 1.377(5) . ?
C3 C4 1.400(5) . ?
C4 C5 1.378(4) . ?
C5 C6 1.398(5) . ?
C6 C7 1.435(4) . ?
C7 C17 1.385(5) . ?
C7 C8 1.414(4) . ?
C8 C11 1.378(5) . ?
C8 C9 1.487(5) . ?
C10 C11 1.482(4) . ?
C11 C12 1.418(5) . ?
C12 C16 1.416(5) . ?
C12 C13 1.416(5) . ?
C13 C14 1.369(5) . ?
C14 C15 1.404(5) . ?
C16 C17 1.404(5) . ?
C20 C22 1.532(5) . ?
C20 C21 1.532(6) . ?
C20 C23 1.556(5) . ?
C26 C27 1.524(6) . ?
C26 C29 1.536(6) . ?
C26 C28 1.545(5) . ?
C32 Cl2 1.709(5) . ?
C32 Cl3 1.729(4) . ?
C32' Cl2' 1.710(5) . ?
C32' Cl3' 1.725(5) . ?
